data_4135151
loop_
_publ_author_name
'Brown, Alexandra C.'
'Suess, Daniel L. M.'

_publ_section_title
;
 Reversible Formation of Alkyl Radicals at [Fe<sub>4</sub>S<sub>4</sub>]
 Clusters and Its Implications for Selectivity in Radical SAM Enzymes.
;
_journal_name_full 'Journal of the American Chemical Society'
_journal_paper_doi 10.1021/jacs.0c05590
_journal_year 2020
_chemical_formula_sum 'C70 H79 Fe4 N6 S4'
_chemical_formula_weight 1356.03
_space_group_crystal_system monoclinic
_space_group_IT_number 14
_space_group_name_Hall '-P 2yn'
_space_group_name_H-M_alt 'P 1 21/n 1'
_atom_sites_solution_hydrogens geom
_atom_sites_solution_primary direct
_atom_sites_solution_secondary difmap
_audit_creation_method SHELXL-2018/1
_cell_angle_alpha 90
_cell_angle_beta 96.7220(10)
_cell_angle_gamma 90
_cell_formula_units_Z 4
_cell_length_a 14.4890(4)
_cell_length_b 22.5108(6)
_cell_length_c 20.7697(5)
_cell_measurement_reflns_used 9213
_cell_measurement_temperature 100(2)
_cell_measurement_theta_max 35.58
_cell_measurement_theta_min 2.68
_cell_volume 6727.7(3)
_computing_cell_refinement 'Bruker SAINT'
_computing_data_collection 'Bruker APEX2'
_computing_data_reduction 'Bruker SAINT'
_computing_molecular_graphics 'Bruker SHELXTL'
_computing_publication_material 'Bruker SHELXTL'
_computing_structure_refinement 'SHELXL-2018/1 (Sheldrick, 2018)'
_computing_structure_solution 'SHELXS-97 (Sheldrick 2008)'
_diffrn_ambient_temperature 100(2)
_diffrn_detector_area_resol_mean 7.4
_diffrn_measured_fraction_theta_full 1.000
_diffrn_measured_fraction_theta_max 0.997
_diffrn_measurement_device_type 'Bruker APEX-II CCD'
_diffrn_measurement_method '\f and \w scans'
_diffrn_radiation_type MoK\a
_diffrn_radiation_wavelength 0.71073
_diffrn_reflns_av_R_equivalents 0.0623
_diffrn_reflns_av_unetI/netI 0.0316
_diffrn_reflns_Laue_measured_fraction_full 1.000
_diffrn_reflns_Laue_measured_fraction_max 0.997
_diffrn_reflns_limit_h_max 24
_diffrn_reflns_limit_h_min -24
_diffrn_reflns_limit_k_max 37
_diffrn_reflns_limit_k_min -37
_diffrn_reflns_limit_l_max 34
_diffrn_reflns_limit_l_min -34
_diffrn_reflns_number 384307
_diffrn_reflns_point_group_measured_fraction_full 1.000
_diffrn_reflns_point_group_measured_fraction_max 0.997
_diffrn_reflns_theta_full 25.242
_diffrn_reflns_theta_max 36.412
_diffrn_reflns_theta_min 1.339
_diffrn_source 'I\mS micro-focus sealed tube, multilayer optics'
_exptl_absorpt_coefficient_mu 1.014
_exptl_absorpt_correction_T_max 0.7471
_exptl_absorpt_correction_T_min 0.6302
_exptl_absorpt_correction_type multi-scan
_exptl_absorpt_process_details
;
 SADABS 2016/2: Krause, L., Herbst-Irmer, R., Sheldrick G.M. & Stalke D.,
 J. Appl. Cryst. 48 (2015) 3-10
;
_exptl_crystal_colour black
_exptl_crystal_density_diffrn 1.339
_exptl_crystal_density_method 'not measured'
_exptl_crystal_description needle/blade
_exptl_crystal_F_000 2836
_exptl_crystal_size_max 0.541
_exptl_crystal_size_mid 0.176
_exptl_crystal_size_min 0.155
_refine_diff_density_max 0.757
_refine_diff_density_min -0.432
_refine_diff_density_rms 0.074
_refine_ls_extinction_method none
_refine_ls_goodness_of_fit_ref 1.030
_refine_ls_hydrogen_treatment constr
_refine_ls_matrix_type full
_refine_ls_number_parameters 775
_refine_ls_number_reflns 32733
_refine_ls_number_restraints 0
_refine_ls_restrained_S_all 1.030
_refine_ls_R_factor_all 0.0532
_refine_ls_R_factor_gt 0.0338
_refine_ls_shift/su_max 0.005
_refine_ls_shift/su_mean 0.000
_refine_ls_structure_factor_coef Fsqd
_refine_ls_weighting_details 'w=1/[\s^2^(Fo^2^)+(0.0325P)^2^+2.9514P] where P=(Fo^2^+2Fc^2^)/3'
_refine_ls_weighting_scheme calc
_refine_ls_wR_factor_gt 0.0752
_refine_ls_wR_factor_ref 0.0840
_reflns_Friedel_coverage 0.000
_reflns_number_gt 25565
_reflns_number_total 32733
_reflns_threshold_expression 'I > 2\s(I)'
_cod_data_source_file ja0c05590_si_002.cif
_cod_data_source_block 2
_cod_original_sg_symbol_H-M 'P 21/n'
_cod_database_code 4135151
_shelx_shelxl_version_number 2018/1
_shelx_space_group_comment
;
The symmetry employed for this shelxl refinement is uniquely defined
by the following loop, which should always be used as a source of
symmetry information in preference to the above space-group names.
They are only intended as comments.
;
_shelx_estimated_absorpt_t_min 0.610
_shelx_estimated_absorpt_t_max 0.859

loop_
_space_group_symop_operation_xyz
'x, y, z'
'-x+1/2, y+1/2, -z+1/2'
'-x, -y, -z'
'x-1/2, -y-1/2, z-1/2'

loop_
_atom_site_label
_atom_site_type_symbol
_atom_site_fract_x
_atom_site_fract_y
_atom_site_fract_z
_atom_site_U_iso_or_equiv
_atom_site_adp_type
_atom_site_occupancy
_atom_site_site_symmetry_order
_atom_site_calc_flag
_atom_site_refinement_flags_posn
_atom_site_refinement_flags_adp
_atom_site_refinement_flags_occupancy
_atom_site_disorder_assembly
_atom_site_disorder_group
Fe1 Fe 0.27191(2) 0.66800(2) 0.64911(2) 0.01554(3) Uani 1 1 d . . . . .
Fe2 Fe 0.35615(2) 0.57041(2) 0.70502(2) 0.01420(3) Uani 1 1 d . . . . .
Fe3 Fe 0.37660(2) 0.67784(2) 0.76621(2) 0.01384(3) Uani 1 1 d . . . . .
Fe4 Fe 0.45484(2) 0.65922(2) 0.65557(2) 0.01400(3) Uani 1 1 d . . . . .
S1 S 0.49466(2) 0.61174(2) 0.74907(2) 0.01539(4) Uani 1 1 d . . . . .
S2 S 0.37531(2) 0.74321(2) 0.68438(2) 0.01707(5) Uani 1 1 d . . . . .
S3 S 0.35146(2) 0.59359(2) 0.59961(2) 0.01705(5) Uani 1 1 d . . . . .
S4 S 0.23953(2) 0.62721(2) 0.74157(2) 0.01610(5) Uani 1 1 d . . . . .
N1 N 0.38304(7) 0.44687(4) 0.77063(5) 0.01747(16) Uani 1 1 d . . . . .
N2 N 0.24399(7) 0.45735(4) 0.72474(5) 0.01749(16) Uani 1 1 d . . . . .
N3 N 0.46380(6) 0.74264(4) 0.88680(5) 0.01727(16) Uani 1 1 d . . . . .
N4 N 0.32774(6) 0.71486(4) 0.90413(4) 0.01700(16) Uani 1 1 d . . . . .
N5 N 0.62496(7) 0.65634(4) 0.57649(5) 0.01767(16) Uani 1 1 d . . . . .
N6 N 0.54821(7) 0.73644(4) 0.55637(5) 0.01764(16) Uani 1 1 d . . . . .
C1 C 0.16272(8) 0.68903(6) 0.57975(6) 0.0231(2) Uani 1 1 d . . . . .
H1A H 0.188601 0.705487 0.541461 0.028 Uiso 1 1 calc R U . . .
H1AB H 0.129563 0.651889 0.565922 0.028 Uiso 1 1 calc R U . . .
C2 C 0.09486(8) 0.73153(6) 0.59991(6) 0.0212(2) Uani 1 1 d . . . . .
C3 C 0.02990(11) 0.71501(8) 0.64147(8) 0.0377(3) Uani 1 1 d . . . . .
H3 H 0.032198 0.676131 0.659376 0.045 Uiso 1 1 calc R U . . .
C4 C -0.03788(13) 0.75442(10) 0.65701(10) 0.0502(5) Uani 1 1 d . . . . .
H4 H -0.081499 0.741890 0.684982 0.060 Uiso 1 1 calc R U . . .
C5 C -0.04296(12) 0.81181(9) 0.63237(9) 0.0437(4) Uani 1 1 d . . . . .
H5 H -0.089994 0.838402 0.642662 0.052 Uiso 1 1 calc R U . . .
C6 C 0.02156(11) 0.82924(7) 0.59278(8) 0.0358(3) Uani 1 1 d . . . . .
H6 H 0.019308 0.868387 0.575594 0.043 Uiso 1 1 calc R U . . .
C7 C 0.09005(9) 0.79030(6) 0.57759(7) 0.0268(2) Uani 1 1 d . . . . .
H7 H 0.135067 0.803925 0.551243 0.032 Uiso 1 1 calc R U . . .
C8 C 0.32754(7) 0.48598(5) 0.73436(5) 0.01606(17) Uani 1 1 d . . . . .
C9 C 0.33557(9) 0.39531(5) 0.78328(6) 0.0222(2) Uani 1 1 d . . . . .
H9 H 0.360040 0.361898 0.807499 0.027 Uiso 1 1 calc R U . . .
C10 C 0.24781(9) 0.40211(5) 0.75435(6) 0.0227(2) Uani 1 1 d . . . . .
H10 H 0.198326 0.374414 0.754291 0.027 Uiso 1 1 calc R U . . .
C11 C 0.47989(8) 0.45694(5) 0.79287(5) 0.01729(18) Uani 1 1 d . . . . .
C12 C 0.50343(8) 0.48241(5) 0.85377(6) 0.01904(19) Uani 1 1 d . . . . .
C13 C 0.59737(8) 0.49084(5) 0.87479(6) 0.0224(2) Uani 1 1 d . . . . .
H13 H 0.615009 0.507241 0.916569 0.027 Uiso 1 1 calc R U . . .
C14 C 0.66599(8) 0.47585(6) 0.83612(7) 0.0242(2) Uani 1 1 d . . . . .
C15 C 0.63943(9) 0.45058(6) 0.77572(7) 0.0246(2) Uani 1 1 d . . . . .
H15 H 0.685992 0.439602 0.749353 0.030 Uiso 1 1 calc R U . . .
C16 C 0.54624(8) 0.44088(5) 0.75274(6) 0.0211(2) Uani 1 1 d . . . . .
C17 C 0.43010(9) 0.50309(7) 0.89389(7) 0.0276(3) Uani 1 1 d . . . . .
H17A H 0.459620 0.517782 0.935722 0.041 Uiso 1 1 calc R U . . .
H17B H 0.388770 0.469887 0.901077 0.041 Uiso 1 1 calc R U . . .
H17C H 0.393952 0.535120 0.871082 0.041 Uiso 1 1 calc R U . . .
C18 C 0.76680(9) 0.48874(8) 0.85910(9) 0.0368(3) Uani 1 1 d . . . . .
H18A H 0.805373 0.476747 0.825603 0.055 Uiso 1 1 calc R U . . .
H18B H 0.785720 0.466472 0.899015 0.055 Uiso 1 1 calc R U . . .
H18C H 0.774707 0.531371 0.867602 0.055 Uiso 1 1 calc R U . . .
C19 C 0.51855(10) 0.41577(8) 0.68624(7) 0.0334(3) Uani 1 1 d . . . . .
H19A H 0.574334 0.408333 0.664956 0.050 Uiso 1 1 calc R U . . .
H19B H 0.478420 0.444185 0.660499 0.050 Uiso 1 1 calc R U . . .
H19C H 0.484841 0.378404 0.689906 0.050 Uiso 1 1 calc R U . . .
C20 C 0.16333(7) 0.48241(5) 0.68715(5) 0.01792(18) Uani 1 1 d . . . . .
C21 C 0.09510(8) 0.50926(5) 0.71947(6) 0.0208(2) Uani 1 1 d . . . . .
C22 C 0.02211(8) 0.53759(6) 0.68196(7) 0.0249(2) Uani 1 1 d . . . . .
H22 H -0.025362 0.555884 0.702932 0.030 Uiso 1 1 calc R U . . .
C23 C 0.01666(8) 0.53988(6) 0.61475(7) 0.0263(2) Uani 1 1 d . . . . .
C24 C 0.08468(8) 0.51074(6) 0.58445(6) 0.0245(2) Uani 1 1 d . . . . .
H24 H 0.080763 0.511229 0.538476 0.029 Uiso 1 1 calc R U . . .
C25 C 0.15832(8) 0.48090(5) 0.61977(6) 0.0197(2) Uani 1 1 d . . . . .
C26 C 0.10198(10) 0.50968(6) 0.79217(6) 0.0281(3) Uani 1 1 d . . . . .
H26A H 0.043510 0.524252 0.805729 0.042 Uiso 1 1 calc R U . . .
H26B H 0.153007 0.535787 0.809585 0.042 Uiso 1 1 calc R U . . .
H26C H 0.113892 0.469270 0.808636 0.042 Uiso 1 1 calc R U . . .
C27 C -0.06050(10) 0.57344(8) 0.57519(8) 0.0373(3) Uani 1 1 d . . . . .
H27A H -0.038799 0.587306 0.534844 0.056 Uiso 1 1 calc R U . . .
H27B H -0.078647 0.607638 0.600068 0.056 Uiso 1 1 calc R U . . .
H27C H -0.114142 0.547154 0.565002 0.056 Uiso 1 1 calc R U . . .
C28 C 0.22992(9) 0.44841(6) 0.58606(6) 0.0241(2) Uani 1 1 d . . . . .
H28A H 0.212850 0.450424 0.539036 0.036 Uiso 1 1 calc R U . . .
H28B H 0.232563 0.406761 0.599898 0.036 Uiso 1 1 calc R U . . .
H28C H 0.290897 0.466908 0.597313 0.036 Uiso 1 1 calc R U . . .
C29 C 0.38828(7) 0.71217(5) 0.85843(5) 0.01573(17) Uani 1 1 d . . . . .
C30 C 0.45111(8) 0.76342(5) 0.94792(6) 0.0212(2) Uani 1 1 d . . . . .
H30 H 0.494145 0.785702 0.976342 0.025 Uiso 1 1 calc R U . . .
C31 C 0.36545(8) 0.74572(6) 0.95903(6) 0.0214(2) Uani 1 1 d . . . . .
H31 H 0.336478 0.752921 0.997019 0.026 Uiso 1 1 calc R U . . .
C32 C 0.54974(7) 0.74847(5) 0.85928(5) 0.01725(18) Uani 1 1 d . . . . .
C33 C 0.56498(8) 0.79917(5) 0.82353(6) 0.0211(2) Uani 1 1 d . . . . .
C34 C 0.65061(9) 0.80367(6) 0.79927(6) 0.0257(2) Uani 1 1 d . . . . .
H34 H 0.662540 0.837435 0.774085 0.031 Uiso 1 1 calc R U . . .
C35 C 0.71863(9) 0.76060(6) 0.81068(6) 0.0266(2) Uani 1 1 d . . . . .
C36 C 0.70002(8) 0.71048(6) 0.84601(6) 0.0236(2) Uani 1 1 d . . . . .
H36 H 0.746067 0.680423 0.853426 0.028 Uiso 1 1 calc R U . . .
C37 C 0.61548(8) 0.70322(5) 0.87083(5) 0.01838(19) Uani 1 1 d . . . . .
C38 C 0.49253(10) 0.84671(6) 0.81086(8) 0.0313(3) Uani 1 1 d . . . . .
H38A H 0.516613 0.878758 0.785590 0.047 Uiso 1 1 calc R U . . .
H38B H 0.477046 0.862575 0.852201 0.047 Uiso 1 1 calc R U . . .
H38C H 0.436619 0.829847 0.786496 0.047 Uiso 1 1 calc R U . . .
C39 C 0.81191(11) 0.76864(8) 0.78656(9) 0.0410(4) Uani 1 1 d . . . . .
H39A H 0.841072 0.729741 0.782578 0.061 Uiso 1 1 calc R U . . .
H39B H 0.851683 0.793236 0.817312 0.061 Uiso 1 1 calc R U . . .
H39C H 0.803652 0.788173 0.744111 0.061 Uiso 1 1 calc R U . . .
C40 C 0.59513(9) 0.64800(6) 0.90716(6) 0.0234(2) Uani 1 1 d . . . . .
H40A H 0.651979 0.624329 0.915933 0.035 Uiso 1 1 calc R U . . .
H40B H 0.547479 0.624622 0.881032 0.035 Uiso 1 1 calc R U . . .
H40C H 0.572645 0.658995 0.948241 0.035 Uiso 1 1 calc R U . . .
C41 C 0.23663(7) 0.68857(5) 0.89886(5) 0.01721(18) Uani 1 1 d . . . . .
C42 C 0.22313(8) 0.63846(5) 0.93629(6) 0.0203(2) Uani 1 1 d . . . . .
C43 C 0.13356(9) 0.61497(6) 0.93284(6) 0.0252(2) Uani 1 1 d . . . . .
H43 H 0.122939 0.581062 0.958189 0.030 Uiso 1 1 calc R U . . .
C44 C 0.05950(9) 0.63978(6) 0.89337(7) 0.0273(3) Uani 1 1 d . . . . .
C45 C 0.07598(8) 0.68962(6) 0.85690(6) 0.0259(2) Uani 1 1 d . . . . .
H45 H 0.025692 0.706819 0.829754 0.031 Uiso 1 1 calc R U . . .
C46 C 0.16397(8) 0.71521(5) 0.85887(6) 0.0202(2) Uani 1 1 d . . . . .
C47 C 0.30176(10) 0.61060(6) 0.98030(7) 0.0284(3) Uani 1 1 d . . . . .
H47A H 0.287525 0.568719 0.987405 0.043 Uiso 1 1 calc R U . . .
H47B H 0.309340 0.631527 1.021965 0.043 Uiso 1 1 calc R U . . .
H47C H 0.359411 0.613495 0.960088 0.043 Uiso 1 1 calc R U . . .
C48 C -0.03665(10) 0.61344(8) 0.89029(9) 0.0407(4) Uani 1 1 d . . . . .
H48A H -0.067369 0.615848 0.845750 0.061 Uiso 1 1 calc R U . . .
H48B H -0.072963 0.635595 0.919211 0.061 Uiso 1 1 calc R U . . .
H48C H -0.032082 0.571756 0.903909 0.061 Uiso 1 1 calc R U . . .
C49 C 0.17880(9) 0.76956(6) 0.81940(7) 0.0271(2) Uani 1 1 d . . . . .
H49A H 0.118474 0.785778 0.801413 0.041 Uiso 1 1 calc R U . . .
H49B H 0.214742 0.758914 0.783957 0.041 Uiso 1 1 calc R U . . .
H49C H 0.212857 0.799449 0.847089 0.041 Uiso 1 1 calc R U . . .
C50 C 0.54858(7) 0.68559(5) 0.59207(5) 0.01518(17) Uani 1 1 d . . . . .
C51 C 0.67028(9) 0.68797(5) 0.53218(7) 0.0247(2) Uani 1 1 d . . . . .
H51 H 0.724830 0.676213 0.514240 0.030 Uiso 1 1 calc R U . . .
C52 C 0.62188(9) 0.73862(5) 0.51952(6) 0.0245(2) Uani 1 1 d . . . . .
H52 H 0.635546 0.769586 0.491044 0.029 Uiso 1 1 calc R U . . .
C53 C 0.65328(7) 0.59633(5) 0.59296(5) 0.01622(17) Uani 1 1 d . . . . .
C54 C 0.71327(8) 0.58504(6) 0.64902(6) 0.0206(2) Uani 1 1 d . . . . .
C55 C 0.74973(9) 0.52779(6) 0.65679(7) 0.0259(2) Uani 1 1 d . . . . .
H55 H 0.789707 0.518477 0.695031 0.031 Uiso 1 1 calc R U . . .
C56 C 0.72918(9) 0.48398(6) 0.61011(7) 0.0257(2) Uani 1 1 d . . . . .
C57 C 0.66685(9) 0.49661(5) 0.55593(6) 0.0223(2) Uani 1 1 d . . . . .
H57 H 0.650663 0.466321 0.524801 0.027 Uiso 1 1 calc R U . . .
C58 C 0.62759(8) 0.55281(5) 0.54631(5) 0.01842(19) Uani 1 1 d . . . . .
C59 C 0.73974(10) 0.63276(7) 0.69823(7) 0.0315(3) Uani 1 1 d . . . . .
H59A H 0.792464 0.619241 0.728568 0.047 Uiso 1 1 calc R U . . .
H59B H 0.686821 0.641374 0.722103 0.047 Uiso 1 1 calc R U . . .
H59C H 0.757228 0.668813 0.676150 0.047 Uiso 1 1 calc R U . . .
C60 C 0.77495(12) 0.42367(7) 0.61681(10) 0.0428(4) Uani 1 1 d . . . . .
H60A H 0.791005 0.410690 0.574475 0.064 Uiso 1 1 calc R U . . .
H60B H 0.732023 0.395028 0.632738 0.064 Uiso 1 1 calc R U . . .
H60C H 0.831534 0.426169 0.647549 0.064 Uiso 1 1 calc R U . . .
C61 C 0.56138(9) 0.56665(6) 0.48675(6) 0.0251(2) Uani 1 1 d . . . . .
H61A H 0.549332 0.530462 0.460903 0.038 Uiso 1 1 calc R U . . .
H61B H 0.588907 0.596831 0.460843 0.038 Uiso 1 1 calc R U . . .
H61C H 0.502845 0.581664 0.499768 0.038 Uiso 1 1 calc R U . . .
C62 C 0.47962(8) 0.78282(5) 0.55340(5) 0.01773(18) Uani 1 1 d . . . . .
C63 C 0.50189(9) 0.83493(5) 0.58799(6) 0.0219(2) Uani 1 1 d . . . . .
C64 C 0.43566(10) 0.88001(6) 0.58383(6) 0.0257(2) Uani 1 1 d . . . . .
H64 H 0.449695 0.916182 0.606445 0.031 Uiso 1 1 calc R U . . .
C65 C 0.34958(10) 0.87337(6) 0.54741(6) 0.0253(2) Uani 1 1 d . . . . .
C66 C 0.33043(9) 0.82084(6) 0.51324(6) 0.0229(2) Uani 1 1 d . . . . .
H66 H 0.271692 0.816131 0.488196 0.028 Uiso 1 1 calc R U . . .
C67 C 0.39530(8) 0.77477(5) 0.51476(5) 0.01915(19) Uani 1 1 d . . . . .
C68 C 0.59322(11) 0.84103(7) 0.62988(8) 0.0342(3) Uani 1 1 d . . . . .
H68A H 0.592881 0.877410 0.655762 0.051 Uiso 1 1 calc R U . . .
H68B H 0.643682 0.843030 0.602380 0.051 Uiso 1 1 calc R U . . .
H68C H 0.602684 0.806625 0.658809 0.051 Uiso 1 1 calc R U . . .
C69 C 0.27791(12) 0.92205(7) 0.54536(8) 0.0384(3) Uani 1 1 d . . . . .
H69A H 0.219755 0.905885 0.557821 0.058 Uiso 1 1 calc R U . . .
H69B H 0.266885 0.938240 0.501328 0.058 Uiso 1 1 calc R U . . .
H69C H 0.300469 0.953694 0.575590 0.058 Uiso 1 1 calc R U . . .
C70 C 0.37443(9) 0.71881(6) 0.47626(6) 0.0251(2) Uani 1 1 d . . . . .
H70A H 0.316614 0.723912 0.447214 0.038 Uiso 1 1 calc R U . . .
H70B H 0.367548 0.685639 0.505880 0.038 Uiso 1 1 calc R U . . .
H70C H 0.425513 0.710406 0.450583 0.038 Uiso 1 1 calc R U . . .

loop_
_atom_site_aniso_label
_atom_site_aniso_U_11
_atom_site_aniso_U_22
_atom_site_aniso_U_33
_atom_site_aniso_U_23
_atom_site_aniso_U_13
_atom_site_aniso_U_12
Fe1 0.01519(6) 0.01835(7) 0.01317(6) 0.00079(5) 0.00209(5) 0.00104(5)
Fe2 0.01542(6) 0.01406(6) 0.01329(6) 0.00015(5) 0.00243(5) -0.00161(5)
Fe3 0.01472(6) 0.01525(6) 0.01200(6) -0.00082(5) 0.00348(5) -0.00170(5)
Fe4 0.01489(6) 0.01498(6) 0.01292(6) 0.00117(5) 0.00490(5) -0.00014(5)
S1 0.01450(10) 0.01712(11) 0.01459(10) 0.00106(9) 0.00183(8) -0.00052(8)
S2 0.01986(11) 0.01484(10) 0.01757(11) 0.00131(9) 0.00667(9) 0.00040(9)
S3 0.02013(11) 0.01845(11) 0.01288(10) -0.00196(9) 0.00319(8) -0.00089(9)
S4 0.01476(10) 0.01851(11) 0.01570(11) -0.00086(9) 0.00456(8) -0.00247(8)
N1 0.0187(4) 0.0153(4) 0.0180(4) 0.0014(3) 0.0004(3) -0.0028(3)
N2 0.0170(4) 0.0175(4) 0.0178(4) -0.0008(3) 0.0015(3) -0.0039(3)
N3 0.0157(4) 0.0194(4) 0.0167(4) -0.0040(3) 0.0017(3) -0.0002(3)
N4 0.0166(4) 0.0196(4) 0.0154(4) -0.0032(3) 0.0042(3) 0.0004(3)
N5 0.0177(4) 0.0157(4) 0.0212(4) 0.0028(3) 0.0092(3) 0.0016(3)
N6 0.0194(4) 0.0158(4) 0.0193(4) 0.0035(3) 0.0085(3) 0.0016(3)
C1 0.0207(5) 0.0295(6) 0.0186(5) -0.0013(4) 0.0005(4) 0.0048(4)
C2 0.0194(5) 0.0268(5) 0.0167(5) -0.0015(4) -0.0005(4) 0.0020(4)
C3 0.0357(7) 0.0410(8) 0.0398(8) 0.0040(7) 0.0184(6) 0.0035(6)
C4 0.0380(9) 0.0662(12) 0.0513(10) -0.0061(9) 0.0252(8) 0.0091(8)
C5 0.0325(7) 0.0518(10) 0.0459(9) -0.0227(8) 0.0002(6) 0.0145(7)
C6 0.0373(7) 0.0283(7) 0.0384(8) -0.0103(6) -0.0103(6) 0.0082(6)
C7 0.0254(6) 0.0275(6) 0.0264(6) -0.0016(5) -0.0017(5) 0.0015(5)
C8 0.0164(4) 0.0169(4) 0.0149(4) -0.0005(3) 0.0019(3) -0.0020(3)
C9 0.0251(5) 0.0168(5) 0.0241(5) 0.0033(4) -0.0003(4) -0.0051(4)
C10 0.0240(5) 0.0185(5) 0.0249(5) 0.0018(4) -0.0003(4) -0.0075(4)
C11 0.0174(4) 0.0153(4) 0.0187(5) 0.0026(4) 0.0002(3) -0.0009(3)
C12 0.0197(5) 0.0168(4) 0.0200(5) 0.0009(4) -0.0004(4) -0.0016(4)
C13 0.0225(5) 0.0195(5) 0.0235(5) 0.0012(4) -0.0036(4) -0.0024(4)
C14 0.0182(5) 0.0211(5) 0.0321(6) 0.0059(5) -0.0013(4) -0.0013(4)
C15 0.0196(5) 0.0261(6) 0.0287(6) 0.0044(5) 0.0048(4) 0.0012(4)
C16 0.0227(5) 0.0199(5) 0.0208(5) 0.0021(4) 0.0028(4) 0.0004(4)
C17 0.0252(6) 0.0333(7) 0.0246(6) -0.0083(5) 0.0038(4) -0.0018(5)
C18 0.0192(6) 0.0397(8) 0.0499(9) 0.0013(7) -0.0028(6) -0.0017(5)
C19 0.0310(7) 0.0465(8) 0.0233(6) -0.0066(6) 0.0053(5) 0.0000(6)
C20 0.0151(4) 0.0189(5) 0.0196(5) -0.0029(4) 0.0010(3) -0.0034(3)
C21 0.0184(5) 0.0227(5) 0.0221(5) -0.0044(4) 0.0059(4) -0.0053(4)
C22 0.0161(5) 0.0291(6) 0.0300(6) -0.0072(5) 0.0051(4) -0.0014(4)
C23 0.0168(5) 0.0302(6) 0.0307(6) -0.0060(5) -0.0019(4) 0.0010(4)
C24 0.0189(5) 0.0326(6) 0.0212(5) -0.0050(5) -0.0014(4) 0.0011(4)
C25 0.0162(4) 0.0228(5) 0.0199(5) -0.0052(4) 0.0009(4) -0.0012(4)
C26 0.0316(6) 0.0313(6) 0.0232(6) -0.0025(5) 0.0111(5) -0.0056(5)
C27 0.0244(6) 0.0469(9) 0.0383(8) -0.0078(7) -0.0061(5) 0.0108(6)
C28 0.0211(5) 0.0309(6) 0.0202(5) -0.0071(5) 0.0026(4) 0.0027(4)
C29 0.0141(4) 0.0174(4) 0.0158(4) -0.0011(3) 0.0024(3) 0.0010(3)
C30 0.0224(5) 0.0230(5) 0.0179(5) -0.0072(4) 0.0009(4) 0.0006(4)
C31 0.0226(5) 0.0254(5) 0.0167(5) -0.0066(4) 0.0036(4) 0.0020(4)
C32 0.0143(4) 0.0193(5) 0.0178(4) -0.0035(4) 0.0007(3) -0.0025(3)
C33 0.0213(5) 0.0196(5) 0.0216(5) -0.0021(4) -0.0007(4) -0.0042(4)
C34 0.0279(6) 0.0271(6) 0.0223(5) -0.0028(5) 0.0038(4) -0.0109(5)
C35 0.0210(5) 0.0360(7) 0.0239(5) -0.0111(5) 0.0064(4) -0.0086(5)
C36 0.0167(5) 0.0291(6) 0.0248(5) -0.0092(5) 0.0020(4) 0.0002(4)
C37 0.0169(4) 0.0203(5) 0.0173(4) -0.0045(4) -0.0008(3) -0.0010(4)
C38 0.0288(6) 0.0210(6) 0.0421(8) 0.0025(5) -0.0042(6) -0.0014(5)
C39 0.0302(7) 0.0534(10) 0.0430(8) -0.0163(7) 0.0201(6) -0.0132(7)
C40 0.0251(5) 0.0216(5) 0.0220(5) -0.0012(4) -0.0031(4) 0.0012(4)
C41 0.0156(4) 0.0198(5) 0.0172(4) -0.0032(4) 0.0061(3) 0.0012(3)
C42 0.0231(5) 0.0199(5) 0.0193(5) -0.0027(4) 0.0086(4) 0.0011(4)
C43 0.0287(6) 0.0225(5) 0.0269(6) -0.0056(4) 0.0140(5) -0.0047(4)
C44 0.0201(5) 0.0325(6) 0.0313(6) -0.0131(5) 0.0123(5) -0.0052(5)
C45 0.0172(5) 0.0341(6) 0.0267(6) -0.0080(5) 0.0039(4) 0.0028(4)
C46 0.0176(4) 0.0236(5) 0.0201(5) -0.0026(4) 0.0053(4) 0.0043(4)
C47 0.0327(6) 0.0271(6) 0.0259(6) 0.0042(5) 0.0056(5) 0.0060(5)
C48 0.0237(6) 0.0478(9) 0.0535(10) -0.0218(8) 0.0171(6) -0.0121(6)
C49 0.0268(6) 0.0257(6) 0.0288(6) 0.0037(5) 0.0039(5) 0.0076(5)
C50 0.0167(4) 0.0138(4) 0.0158(4) 0.0004(3) 0.0050(3) 0.0002(3)
C51 0.0244(5) 0.0208(5) 0.0323(6) 0.0060(5) 0.0177(5) 0.0023(4)
C52 0.0266(6) 0.0202(5) 0.0301(6) 0.0069(4) 0.0172(5) 0.0025(4)
C53 0.0166(4) 0.0153(4) 0.0177(4) 0.0018(3) 0.0062(3) 0.0020(3)
C54 0.0172(4) 0.0247(5) 0.0201(5) 0.0007(4) 0.0036(4) -0.0006(4)
C55 0.0197(5) 0.0299(6) 0.0277(6) 0.0099(5) 0.0014(4) 0.0035(4)
C56 0.0236(5) 0.0196(5) 0.0355(7) 0.0077(5) 0.0097(5) 0.0062(4)
C57 0.0248(5) 0.0175(5) 0.0264(6) -0.0016(4) 0.0095(4) 0.0021(4)
C58 0.0203(5) 0.0190(5) 0.0169(4) 0.0006(4) 0.0060(4) 0.0013(4)
C59 0.0281(6) 0.0378(7) 0.0276(6) -0.0074(6) -0.0016(5) -0.0040(5)
C60 0.0397(8) 0.0259(7) 0.0643(11) 0.0129(7) 0.0120(8) 0.0150(6)
C61 0.0276(6) 0.0291(6) 0.0184(5) 0.0002(4) 0.0015(4) 0.0005(5)
C62 0.0217(5) 0.0141(4) 0.0188(5) 0.0031(4) 0.0082(4) 0.0028(4)
C63 0.0272(5) 0.0180(5) 0.0214(5) 0.0012(4) 0.0060(4) 0.0008(4)
C64 0.0357(7) 0.0183(5) 0.0241(6) -0.0013(4) 0.0083(5) 0.0049(5)
C65 0.0319(6) 0.0222(5) 0.0233(5) 0.0030(4) 0.0100(5) 0.0103(5)
C66 0.0247(5) 0.0231(5) 0.0217(5) 0.0044(4) 0.0058(4) 0.0062(4)
C67 0.0232(5) 0.0179(5) 0.0174(5) 0.0040(4) 0.0068(4) 0.0028(4)
C68 0.0363(7) 0.0264(6) 0.0377(8) -0.0048(6) -0.0049(6) -0.0003(5)
C69 0.0412(8) 0.0314(7) 0.0431(8) -0.0031(6) 0.0067(7) 0.0190(6)
C70 0.0302(6) 0.0219(5) 0.0227(5) 0.0005(4) 0.0013(4) 0.0025(4)

loop_
_atom_type_symbol
_atom_type_description
_atom_type_scat_dispersion_real
_atom_type_scat_dispersion_imag
_atom_type_scat_source
C C 0.0033 0.0016 'International Tables Vol C Tables 4.2.6.8 and 6.1.1.4'
H H 0.0000 0.0000 'International Tables Vol C Tables 4.2.6.8 and 6.1.1.4'
N N 0.0061 0.0033 'International Tables Vol C Tables 4.2.6.8 and 6.1.1.4'
S S 0.1246 0.1234 'International Tables Vol C Tables 4.2.6.8 and 6.1.1.4'
Fe Fe 0.3463 0.8444 'International Tables Vol C Tables 4.2.6.8 and 6.1.1.4'

loop_
_geom_angle_atom_site_label_1
_geom_angle_atom_site_label_2
_geom_angle_atom_site_label_3
_geom_angle
_geom_angle_site_symmetry_1
_geom_angle_site_symmetry_3
_geom_angle_publ_flag
C1 Fe1 S4 118.31(4) . . ?
C1 Fe1 S2 117.78(4) . . ?
S4 Fe1 S2 102.818(11) . . ?
C1 Fe1 S3 103.54(4) . . ?
S4 Fe1 S3 104.364(12) . . ?
S2 Fe1 S3 109.148(11) . . ?
C1 Fe1 Fe4 137.16(4) . . ?
S4 Fe1 Fe4 103.671(10) . . ?
S2 Fe1 Fe4 55.451(8) . . ?
S3 Fe1 Fe4 54.992(8) . . ?
C1 Fe1 Fe2 139.01(4) . . ?
S4 Fe1 Fe2 54.951(8) . . ?
S2 Fe1 Fe2 102.384(9) . . ?
S3 Fe1 Fe2 52.177(8) . . ?
Fe4 Fe1 Fe2 61.247(6) . . ?
C1 Fe1 Fe3 154.95(4) . . ?
S4 Fe1 Fe3 54.165(8) . . ?
S2 Fe1 Fe3 52.185(8) . . ?
S3 Fe1 Fe3 101.503(9) . . ?
Fe4 Fe1 Fe3 60.681(6) . . ?
Fe2 Fe1 Fe3 60.432(6) . . ?
C8 Fe2 S3 121.39(3) . . ?
C8 Fe2 S1 116.94(3) . . ?
S3 Fe2 S1 102.666(11) . . ?
C8 Fe2 S4 103.49(3) . . ?
S3 Fe2 S4 104.567(12) . . ?
S1 Fe2 S4 106.382(11) . . ?
C8 Fe2 Fe1 141.43(3) . . ?
S3 Fe2 Fe1 55.415(8) . . ?
S1 Fe2 Fe1 99.832(9) . . ?
S4 Fe2 Fe1 51.925(8) . . ?
C8 Fe2 Fe4 157.41(3) . . ?
S3 Fe2 Fe4 54.518(8) . . ?
S1 Fe2 Fe4 51.863(8) . . ?
S4 Fe2 Fe4 98.834(9) . . ?
Fe1 Fe2 Fe4 58.251(6) . . ?
C8 Fe2 Fe3 134.11(3) . . ?
S3 Fe2 Fe3 103.731(10) . . ?
S1 Fe2 Fe3 54.221(8) . . ?
S4 Fe2 Fe3 53.311(8) . . ?
Fe1 Fe2 Fe3 60.015(6) . . ?
Fe4 Fe2 Fe3 59.556(6) . . ?
C29 Fe3 S2 116.85(3) . . ?
C29 Fe3 S4 111.68(3) . . ?
S2 Fe3 S4 103.077(12) . . ?
C29 Fe3 S1 113.68(3) . . ?
S2 Fe3 S1 104.149(11) . . ?
S4 Fe3 S1 106.314(11) . . ?
C29 Fe3 Fe4 148.39(3) . . ?
S2 Fe3 Fe4 55.068(8) . . ?
S4 Fe3 Fe4 99.843(9) . . ?
S1 Fe3 Fe4 51.932(8) . . ?
C29 Fe3 Fe1 147.22(3) . . ?
S2 Fe3 Fe1 54.733(9) . . ?
S4 Fe3 Fe1 51.892(8) . . ?
S1 Fe3 Fe1 98.871(9) . . ?
Fe4 Fe3 Fe1 58.292(6) . . ?
C29 Fe3 Fe2 139.42(3) . . ?
S2 Fe3 Fe2 103.712(10) . . ?
S4 Fe3 Fe2 54.037(8) . . ?
S1 Fe3 Fe2 53.426(8) . . ?
Fe4 Fe3 Fe2 60.142(6) . . ?
Fe1 Fe3 Fe2 59.554(6) . . ?
C50 Fe4 S1 124.39(3) . . ?
C50 Fe4 S3 107.14(3) . . ?
S1 Fe4 S3 102.545(11) . . ?
C50 Fe4 S2 108.04(3) . . ?
S1 Fe4 S2 104.499(11) . . ?
S3 Fe4 S2 109.653(12) . . ?
C50 Fe4 Fe1 131.99(3) . . ?
S1 Fe4 Fe1 103.606(9) . . ?
S3 Fe4 Fe1 55.757(8) . . ?
S2 Fe4 Fe1 55.204(9) . . ?
C50 Fe4 Fe3 149.22(3) . . ?
S1 Fe4 Fe3 55.101(8) . . ?
S3 Fe4 Fe3 102.349(9) . . ?
S2 Fe4 Fe3 52.269(8) . . ?
Fe1 Fe4 Fe3 61.027(6) . . ?
C50 Fe4 Fe2 148.77(3) . . ?
S1 Fe4 Fe2 54.206(8) . . ?
S3 Fe4 Fe2 52.048(8) . . ?
S2 Fe4 Fe2 101.614(9) . . ?
Fe1 Fe4 Fe2 60.502(6) . . ?
Fe3 Fe4 Fe2 60.302(6) . . ?
Fe4 S1 Fe2 73.931(10) . . ?
Fe4 S1 Fe3 72.967(10) . . ?
Fe2 S1 Fe3 72.353(9) . . ?
Fe3 S2 Fe1 73.081(10) . . ?
Fe3 S2 Fe4 72.663(10) . . ?
Fe1 S2 Fe4 69.346(10) . . ?
Fe2 S3 Fe4 73.434(10) . . ?
Fe2 S3 Fe1 72.408(10) . . ?
Fe4 S3 Fe1 69.251(9) . . ?
Fe1 S4 Fe3 73.943(10) . . ?
Fe1 S4 Fe2 73.123(10) . . ?
Fe3 S4 Fe2 72.652(10) . . ?
C8 N1 C9 111.84(9) . . ?
C8 N1 C11 124.45(9) . . ?
C9 N1 C11 123.71(10) . . ?
C8 N2 C10 111.72(9) . . ?
C8 N2 C20 122.89(9) . . ?
C10 N2 C20 125.38(9) . . ?
C29 N3 C30 112.30(9) . . ?
C29 N3 C32 124.25(9) . . ?
C30 N3 C32 123.26(9) . . ?
C29 N4 C31 111.64(9) . . ?
C29 N4 C41 125.90(9) . . ?
C31 N4 C41 122.45(9) . . ?
C50 N5 C51 111.78(9) . . ?
C50 N5 C53 127.93(9) . . ?
C51 N5 C53 119.64(9) . . ?
C50 N6 C52 112.08(9) . . ?
C50 N6 C62 126.28(9) . . ?
C52 N6 C62 121.60(9) . . ?
C2 C1 Fe1 115.74(8) . . ?
C2 C1 H1A 108.3 . . ?
Fe1 C1 H1A 108.3 . . ?
C2 C1 H1AB 108.3 . . ?
Fe1 C1 H1AB 108.3 . . ?
H1A C1 H1AB 107.4 . . ?
C3 C2 C7 116.36(12) . . ?
C3 C2 C1 121.61(13) . . ?
C7 C2 C1 122.02(12) . . ?
C4 C3 C2 121.21(16) . . ?
C4 C3 H3 119.4 . . ?
C2 C3 H3 119.4 . . ?
C5 C4 C3 121.13(16) . . ?
C5 C4 H4 119.4 . . ?
C3 C4 H4 119.4 . . ?
C6 C5 C4 118.45(14) . . ?
C6 C5 H5 120.8 . . ?
C4 C5 H5 120.8 . . ?
C5 C6 C7 120.74(15) . . ?
C5 C6 H6 119.6 . . ?
C7 C6 H6 119.6 . . ?
C6 C7 C2 122.03(14) . . ?
C6 C7 H7 119.0 . . ?
C2 C7 H7 119.0 . . ?
N1 C8 N2 103.43(9) . . ?
N1 C8 Fe2 129.59(8) . . ?
N2 C8 Fe2 126.87(8) . . ?
C10 C9 N1 106.40(10) . . ?
C10 C9 H9 126.8 . . ?
N1 C9 H9 126.8 . . ?
C9 C10 N2 106.61(10) . . ?
C9 C10 H10 126.7 . . ?
N2 C10 H10 126.7 . . ?
C16 C11 C12 122.50(10) . . ?
C16 C11 N1 118.78(10) . . ?
C12 C11 N1 118.72(10) . . ?
C13 C12 C11 117.82(11) . . ?
C13 C12 C17 120.91(11) . . ?
C11 C12 C17 121.19(10) . . ?
C14 C13 C12 121.62(11) . . ?
C14 C13 H13 119.2 . . ?
C12 C13 H13 119.2 . . ?
C15 C14 C13 118.64(11) . . ?
C15 C14 C18 121.27(13) . . ?
C13 C14 C18 120.06(13) . . ?
C14 C15 C16 121.81(12) . . ?
C14 C15 H15 119.1 . . ?
C16 C15 H15 119.1 . . ?
C11 C16 C15 117.58(11) . . ?
C11 C16 C19 121.29(11) . . ?
C15 C16 C19 121.10(12) . . ?
C12 C17 H17A 109.5 . . ?
C12 C17 H17B 109.5 . . ?
H17A C17 H17B 109.5 . . ?
C12 C17 H17C 109.5 . . ?
H17A C17 H17C 109.5 . . ?
H17B C17 H17C 109.5 . . ?
C14 C18 H18A 109.5 . . ?
C14 C18 H18B 109.5 . . ?
H18A C18 H18B 109.5 . . ?
C14 C18 H18C 109.5 . . ?
H18A C18 H18C 109.5 . . ?
H18B C18 H18C 109.5 . . ?
C16 C19 H19A 109.5 . . ?
C16 C19 H19B 109.5 . . ?
H19A C19 H19B 109.5 . . ?
C16 C19 H19C 109.5 . . ?
H19A C19 H19C 109.5 . . ?
H19B C19 H19C 109.5 . . ?
C25 C20 C21 122.49(11) . . ?
C25 C20 N2 118.55(10) . . ?
C21 C20 N2 118.92(10) . . ?
C22 C21 C20 117.61(11) . . ?
C22 C21 C26 121.08(11) . . ?
C20 C21 C26 121.27(11) . . ?
C23 C22 C21 121.94(11) . . ?
C23 C22 H22 119.0 . . ?
C21 C22 H22 119.0 . . ?
C22 C23 C24 118.43(12) . . ?
C22 C23 C27 121.09(12) . . ?
C24 C23 C27 120.48(13) . . ?
C23 C24 C25 121.81(12) . . ?
C23 C24 H24 119.1 . . ?
C25 C24 H24 119.1 . . ?
C20 C25 C24 117.60(11) . . ?
C20 C25 C28 121.38(11) . . ?
C24 C25 C28 121.02(11) . . ?
C21 C26 H26A 109.5 . . ?
C21 C26 H26B 109.5 . . ?
H26A C26 H26B 109.5 . . ?
C21 C26 H26C 109.5 . . ?
H26A C26 H26C 109.5 . . ?
H26B C26 H26C 109.5 . . ?
C23 C27 H27A 109.5 . . ?
C23 C27 H27B 109.5 . . ?
H27A C27 H27B 109.5 . . ?
C23 C27 H27C 109.5 . . ?
H27A C27 H27C 109.5 . . ?
H27B C27 H27C 109.5 . . ?
C25 C28 H28A 109.5 . . ?
C25 C28 H28B 109.5 . . ?
H28A C28 H28B 109.5 . . ?
C25 C28 H28C 109.5 . . ?
H28A C28 H28C 109.5 . . ?
H28B C28 H28C 109.5 . . ?
N3 C29 N4 103.01(9) . . ?
N3 C29 Fe3 124.46(8) . . ?
N4 C29 Fe3 132.43(8) . . ?
C31 C30 N3 106.29(10) . . ?
C31 C30 H30 126.9 . . ?
N3 C30 H30 126.9 . . ?
C30 C31 N4 106.76(10) . . ?
C30 C31 H31 126.6 . . ?
N4 C31 H31 126.6 . . ?
C33 C32 C37 122.81(10) . . ?
C33 C32 N3 119.07(10) . . ?
C37 C32 N3 118.11(10) . . ?
C32 C33 C34 117.04(11) . . ?
C32 C33 C38 121.77(11) . . ?
C34 C33 C38 121.19(12) . . ?
C35 C34 C33 122.20(12) . . ?
C35 C34 H34 118.9 . . ?
C33 C34 H34 118.9 . . ?
C34 C35 C36 118.77(11) . . ?
C34 C35 C39 120.53(14) . . ?
C36 C35 C39 120.69(14) . . ?
C35 C36 C37 121.60(12) . . ?
C35 C36 H36 119.2 . . ?
C37 C36 H36 119.2 . . ?
C36 C37 C32 117.56(11) . . ?
C36 C37 C40 121.07(11) . . ?
C32 C37 C40 121.35(10) . . ?
C33 C38 H38A 109.5 . . ?
C33 C38 H38B 109.5 . . ?
H38A C38 H38B 109.5 . . ?
C33 C38 H38C 109.5 . . ?
H38A C38 H38C 109.5 . . ?
H38B C38 H38C 109.5 . . ?
C35 C39 H39A 109.5 . . ?
C35 C39 H39B 109.5 . . ?
H39A C39 H39B 109.5 . . ?
C35 C39 H39C 109.5 . . ?
H39A C39 H39C 109.5 . . ?
H39B C39 H39C 109.5 . . ?
C37 C40 H40A 109.5 . . ?
C37 C40 H40B 109.5 . . ?
H40A C40 H40B 109.5 . . ?
C37 C40 H40C 109.5 . . ?
H40A C40 H40C 109.5 . . ?
H40B C40 H40C 109.5 . . ?
C42 C41 C46 122.18(11) . . ?
C42 C41 N4 118.48(10) . . ?
C46 C41 N4 119.28(10) . . ?
C43 C42 C41 117.87(11) . . ?
C43 C42 C47 120.30(12) . . ?
C41 C42 C47 121.81(11) . . ?
C44 C43 C42 121.83(12) . . ?
C44 C43 H43 119.1 . . ?
C42 C43 H43 119.1 . . ?
C43 C44 C45 118.43(11) . . ?
C43 C44 C48 120.84(14) . . ?
C45 C44 C48 120.73(14) . . ?
C44 C45 C46 122.14(12) . . ?
C44 C45 H45 118.9 . . ?
C46 C45 H45 118.9 . . ?
C45 C46 C41 117.54(11) . . ?
C45 C46 C49 120.59(11) . . ?
C41 C46 C49 121.87(11) . . ?
C42 C47 H47A 109.5 . . ?
C42 C47 H47B 109.5 . . ?
H47A C47 H47B 109.5 . . ?
C42 C47 H47C 109.5 . . ?
H47A C47 H47C 109.5 . . ?
H47B C47 H47C 109.5 . . ?
C44 C48 H48A 109.5 . . ?
C44 C48 H48B 109.5 . . ?
H48A C48 H48B 109.5 . . ?
C44 C48 H48C 109.5 . . ?
H48A C48 H48C 109.5 . . ?
H48B C48 H48C 109.5 . . ?
C46 C49 H49A 109.5 . . ?
C46 C49 H49B 109.5 . . ?
H49A C49 H49B 109.5 . . ?
C46 C49 H49C 109.5 . . ?
H49A C49 H49C 109.5 . . ?
H49B C49 H49C 109.5 . . ?
N5 C50 N6 103.22(9) . . ?
N5 C50 Fe4 128.39(8) . . ?
N6 C50 Fe4 128.39(8) . . ?
C52 C51 N5 106.70(10) . . ?
C52 C51 H51 126.6 . . ?
N5 C51 H51 126.6 . . ?
C51 C52 N6 106.22(10) . . ?
C51 C52 H52 126.9 . . ?
N6 C52 H52 126.9 . . ?
C54 C53 C58 122.78(10) . . ?
C54 C53 N5 120.12(10) . . ?
C58 C53 N5 116.57(10) . . ?
C53 C54 C55 117.14(11) . . ?
C53 C54 C59 121.57(11) . . ?
C55 C54 C59 121.27(12) . . ?
C56 C55 C54 121.82(12) . . ?
C56 C55 H55 119.1 . . ?
C54 C55 H55 119.1 . . ?
C57 C56 C55 119.09(11) . . ?
C57 C56 C60 119.74(14) . . ?
C55 C56 C60 121.16(14) . . ?
C56 C57 C58 121.27(12) . . ?
C56 C57 H57 119.4 . . ?
C58 C57 H57 119.4 . . ?
C57 C58 C53 117.80(11) . . ?
C57 C58 C61 121.08(11) . . ?
C53 C58 C61 121.10(10) . . ?
C54 C59 H59A 109.5 . . ?
C54 C59 H59B 109.5 . . ?
H59A C59 H59B 109.5 . . ?
C54 C59 H59C 109.5 . . ?
H59A C59 H59C 109.5 . . ?
H59B C59 H59C 109.5 . . ?
C56 C60 H60A 109.5 . . ?
C56 C60 H60B 109.5 . . ?
H60A C60 H60B 109.5 . . ?
C56 C60 H60C 109.5 . . ?
H60A C60 H60C 109.5 . . ?
H60B C60 H60C 109.5 . . ?
C58 C61 H61A 109.5 . . ?
C58 C61 H61B 109.5 . . ?
H61A C61 H61B 109.5 . . ?
C58 C61 H61C 109.5 . . ?
H61A C61 H61C 109.5 . . ?
H61B C61 H61C 109.5 . . ?
C67 C62 C63 122.75(10) . . ?
C67 C62 N6 119.06(10) . . ?
C63 C62 N6 118.16(11) . . ?
C64 C63 C62 117.73(12) . . ?
C64 C63 C68 121.54(12) . . ?
C62 C63 C68 120.70(11) . . ?
C65 C64 C63 121.58(12) . . ?
C65 C64 H64 119.2 . . ?
C63 C64 H64 119.2 . . ?
C64 C65 C66 118.84(11) . . ?
C64 C65 C69 120.60(13) . . ?
C66 C65 C69 120.56(13) . . ?
C65 C66 C67 121.75(12) . . ?
C65 C66 H66 119.1 . . ?
C67 C66 H66 119.1 . . ?
C62 C67 C66 117.31(11) . . ?
C62 C67 C70 121.57(10) . . ?
C66 C67 C70 121.11(11) . . ?
C63 C68 H68A 109.5 . . ?
C63 C68 H68B 109.5 . . ?
H68A C68 H68B 109.5 . . ?
C63 C68 H68C 109.5 . . ?
H68A C68 H68C 109.5 . . ?
H68B C68 H68C 109.5 . . ?
C65 C69 H69A 109.5 . . ?
C65 C69 H69B 109.5 . . ?
H69A C69 H69B 109.5 . . ?
C65 C69 H69C 109.5 . . ?
H69A C69 H69C 109.5 . . ?
H69B C69 H69C 109.5 . . ?
C67 C70 H70A 109.5 . . ?
C67 C70 H70B 109.5 . . ?
H70A C70 H70B 109.5 . . ?
C67 C70 H70C 109.5 . . ?
H70A C70 H70C 109.5 . . ?
H70B C70 H70C 109.5 . . ?

loop_
_geom_bond_atom_site_label_1
_geom_bond_atom_site_label_2
_geom_bond_distance
_geom_bond_site_symmetry_2
_geom_bond_publ_flag
Fe1 C1 2.0661(12) . ?
Fe1 S4 2.2275(3) . ?
Fe1 S2 2.3217(3) . ?
Fe1 S3 2.3386(3) . ?
Fe1 Fe4 2.6455(2) . ?
Fe1 Fe2 2.7078(2) . ?
Fe1 Fe3 2.7205(2) . ?
Fe2 C8 2.0530(11) . ?
Fe2 S3 2.2438(3) . ?
Fe2 S1 2.3023(3) . ?
Fe2 S4 2.3165(3) . ?
Fe2 Fe4 2.7275(2) . ?
Fe2 Fe3 2.7319(2) . ?
Fe3 C29 2.0540(11) . ?
Fe3 S2 2.2464(3) . ?
Fe3 S4 2.2951(3) . ?
Fe3 S1 2.3257(3) . ?
Fe3 Fe4 2.7113(2) . ?
Fe4 C50 2.0870(10) . ?
Fe4 S1 2.2325(3) . ?
Fe4 S3 2.3172(3) . ?
Fe4 S2 2.3286(3) . ?
N1 C8 1.3593(14) . ?
N1 C9 1.3897(15) . ?
N1 C11 1.4431(14) . ?
N2 C8 1.3653(14) . ?
N2 C10 1.3856(15) . ?
N2 C20 1.4422(15) . ?
N3 C29 1.3654(14) . ?
N3 C30 1.3853(14) . ?
N3 C32 1.4356(14) . ?
N4 C29 1.3671(14) . ?
N4 C31 1.3913(15) . ?
N4 C41 1.4390(14) . ?
N5 C50 1.3589(14) . ?
N5 C51 1.3881(14) . ?
N5 C53 1.4415(14) . ?
N6 C50 1.3635(14) . ?
N6 C52 1.3852(14) . ?
N6 C62 1.4377(14) . ?
C1 C2 1.4676(17) . ?
C1 H1A 0.9900 . ?
C1 H1AB 0.9900 . ?
C2 C3 1.3998(19) . ?
C2 C7 1.4009(19) . ?
C3 C4 1.389(2) . ?
C3 H3 0.9500 . ?
C4 C5 1.388(3) . ?
C4 H4 0.9500 . ?
C5 C6 1.372(3) . ?
C5 H5 0.9500 . ?
C6 C7 1.388(2) . ?
C6 H6 0.9500 . ?
C7 H7 0.9500 . ?
C9 C10 1.3501(17) . ?
C9 H9 0.9500 . ?
C10 H10 0.9500 . ?
C11 C16 1.3918(17) . ?
C11 C12 1.3942(16) . ?
C12 C13 1.3929(16) . ?
C12 C17 1.4991(18) . ?
C13 C14 1.3909(19) . ?
C13 H13 0.9500 . ?
C14 C15 1.3902(19) . ?
C14 C18 1.5107(18) . ?
C15 C16 1.3956(17) . ?
C15 H15 0.9500 . ?
C16 C19 1.5029(18) . ?
C17 H17A 0.9800 . ?
C17 H17B 0.9800 . ?
C17 H17C 0.9800 . ?
C18 H18A 0.9800 . ?
C18 H18B 0.9800 . ?
C18 H18C 0.9800 . ?
C19 H19A 0.9800 . ?
C19 H19B 0.9800 . ?
C19 H19C 0.9800 . ?
C20 C25 1.3932(16) . ?
C20 C21 1.3959(16) . ?
C21 C22 1.3926(18) . ?
C21 C26 1.5015(18) . ?
C22 C23 1.3898(19) . ?
C22 H22 0.9500 . ?
C23 C24 1.3938(18) . ?
C23 C27 1.5103(19) . ?
C24 C25 1.3945(17) . ?
C24 H24 0.9500 . ?
C25 C28 1.5071(16) . ?
C26 H26A 0.9800 . ?
C26 H26B 0.9800 . ?
C26 H26C 0.9800 . ?
C27 H27A 0.9800 . ?
C27 H27B 0.9800 . ?
C27 H27C 0.9800 . ?
C28 H28A 0.9800 . ?
C28 H28B 0.9800 . ?
C28 H28C 0.9800 . ?
C30 C31 1.3489(17) . ?
C30 H30 0.9500 . ?
C31 H31 0.9500 . ?
C32 C33 1.3932(16) . ?
C32 C37 1.3960(16) . ?
C33 C34 1.3964(18) . ?
C33 C38 1.5006(18) . ?
C34 C35 1.383(2) . ?
C34 H34 0.9500 . ?
C35 C36 1.390(2) . ?
C35 C39 1.5062(19) . ?
C36 C37 1.3929(17) . ?
C36 H36 0.9500 . ?
C37 C40 1.5013(17) . ?
C38 H38A 0.9800 . ?
C38 H38B 0.9800 . ?
C38 H38C 0.9800 . ?
C39 H39A 0.9800 . ?
C39 H39B 0.9800 . ?
C39 H39C 0.9800 . ?
C40 H40A 0.9800 . ?
C40 H40B 0.9800 . ?
C40 H40C 0.9800 . ?
C41 C42 1.3965(16) . ?
C41 C46 1.3976(16) . ?
C42 C43 1.3954(17) . ?
C42 C47 1.5110(18) . ?
C43 C44 1.389(2) . ?
C43 H43 0.9500 . ?
C44 C45 1.390(2) . ?
C44 C48 1.5085(19) . ?
C45 C46 1.3953(17) . ?
C45 H45 0.9500 . ?
C46 C49 1.5020(18) . ?
C47 H47A 0.9800 . ?
C47 H47B 0.9800 . ?
C47 H47C 0.9800 . ?
C48 H48A 0.9800 . ?
C48 H48B 0.9800 . ?
C48 H48C 0.9800 . ?
C49 H49A 0.9800 . ?
C49 H49B 0.9800 . ?
C49 H49C 0.9800 . ?
C51 C52 1.3481(17) . ?
C51 H51 0.9500 . ?
C52 H52 0.9500 . ?
C53 C54 1.3924(16) . ?
C53 C58 1.3974(16) . ?
C54 C55 1.3950(18) . ?
C54 C59 1.5013(18) . ?
C55 C56 1.391(2) . ?
C55 H55 0.9500 . ?
C56 C57 1.3874(19) . ?
C56 C60 1.5102(18) . ?
C57 C58 1.3918(16) . ?
C57 H57 0.9500 . ?
C58 C61 1.5065(17) . ?
C59 H59A 0.9800 . ?
C59 H59B 0.9800 . ?
C59 H59C 0.9800 . ?
C60 H60A 0.9800 . ?
C60 H60B 0.9800 . ?
C60 H60C 0.9800 . ?
C61 H61A 0.9800 . ?
C61 H61B 0.9800 . ?
C61 H61C 0.9800 . ?
C62 C67 1.3927(17) . ?
C62 C63 1.3936(16) . ?
C63 C64 1.3923(17) . ?
C63 C68 1.503(2) . ?
C64 C65 1.389(2) . ?
C64 H64 0.9500 . ?
C65 C66 1.3903(18) . ?
C65 C69 1.5069(18) . ?
C66 C67 1.3974(16) . ?
C66 H66 0.9500 . ?
C67 C70 1.5038(17) . ?
C68 H68A 0.9800 . ?
C68 H68B 0.9800 . ?
C68 H68C 0.9800 . ?
C69 H69A 0.9800 . ?
C69 H69B 0.9800 . ?
C69 H69C 0.9800 . ?
C70 H70A 0.9800 . ?
C70 H70B 0.9800 . ?
C70 H70C 0.9800 . ?
